data_4336196
loop_
_publ_author_name
'Feng Gao'
'Long Cui'
'Wei Liu'
'Liang Hu'
'Yu-Wu Zhong'
'Yi-Zhi Li'
'Jing-Lin Zuo'

_publ_section_title
;
 Seven-Coordinate Lanthanide Sandwich-Type Complexes with a
 Tetrathiafulvalene-Fused Schiff Base Ligand
;
_journal_name_full 'Inorganic Chemistry'
_journal_page_first 11164
_journal_page_last 11172
_journal_paper_doi 10.1021/ic401421h
_journal_volume 52
_journal_year 2013
_chemical_formula_sum 'C43 H51.5 Cl2 Co Ho N2 O11.25 P3 S6'
_chemical_formula_weight 1356.39
_chemical_name_systematic
; 
 ? 
;
_space_group_IT_number 14
_symmetry_cell_setting monoclinic
_symmetry_space_group_name_Hall '-P 2yn'
_symmetry_space_group_name_H-M 'P 1 21/n 1'
_atom_sites_solution_hydrogens geom
_atom_sites_solution_primary direct
_atom_sites_solution_secondary difmap
_audit_creation_method SHELXL-97
_cell_angle_alpha 90.00
_cell_angle_beta 105.571(4)
_cell_angle_gamma 90.00
_cell_formula_units_Z 4
_cell_length_a 14.9021(19)
_cell_length_b 20.1141(11)
_cell_length_c 20.2924(15)
_cell_measurement_reflns_used 4987
_cell_measurement_temperature 123(2)
_cell_measurement_theta_max 24.30
_cell_measurement_theta_min 2.22
_cell_volume 5859.3(9)
_computing_cell_refinement 'Bruker SMART'
_computing_data_collection 'Bruker SMART'
_computing_data_reduction 'Bruker SAINT'
_computing_molecular_graphics 'Bruker SHELXTL'
_computing_publication_material 'Bruker SHELXTL'
_computing_structure_refinement 'Bruker SHELXTL'
_computing_structure_solution 'Bruker SHELXTL'
_diffrn_ambient_temperature 123(2)
_diffrn_measured_fraction_theta_full 0.998
_diffrn_measured_fraction_theta_max 0.998
_diffrn_measurement_device_type 'Bruker APEX II CCD'
_diffrn_measurement_method '\f and \w scans'
_diffrn_radiation_monochromator graphite
_diffrn_radiation_source 'fine-focus sealed tube'
_diffrn_radiation_type MoK\a
_diffrn_radiation_wavelength 0.71073
_diffrn_reflns_av_R_equivalents 0.0164
_diffrn_reflns_av_sigmaI/netI 0.0508
_diffrn_reflns_limit_h_max 18
_diffrn_reflns_limit_h_min -17
_diffrn_reflns_limit_k_max 24
_diffrn_reflns_limit_k_min -18
_diffrn_reflns_limit_l_max 22
_diffrn_reflns_limit_l_min -25
_diffrn_reflns_number 32626
_diffrn_reflns_theta_full 26.00
_diffrn_reflns_theta_max 26.00
_diffrn_reflns_theta_min 1.45
_exptl_absorpt_coefficient_mu 2.063
_exptl_absorpt_correction_T_max 0.6596
_exptl_absorpt_correction_T_min 0.5958
_exptl_absorpt_correction_type multi-scan
_exptl_absorpt_process_details 'SADABS; Bruker, 2000'
_exptl_crystal_colour orange
_exptl_crystal_density_diffrn 1.538
_exptl_crystal_description block
_exptl_crystal_F_000 2730
_exptl_crystal_size_max 0.28
_exptl_crystal_size_mid 0.24
_exptl_crystal_size_min 0.22
_refine_diff_density_max 1.438
_refine_diff_density_min -0.979
_refine_diff_density_rms 0.127
_refine_ls_extinction_method none
_refine_ls_goodness_of_fit_ref 1.036
_refine_ls_hydrogen_treatment constr
_refine_ls_matrix_type full
_refine_ls_number_parameters 639
_refine_ls_number_reflns 11496
_refine_ls_number_restraints 0
_refine_ls_restrained_S_all 1.036
_refine_ls_R_factor_all 0.0604
_refine_ls_R_factor_gt 0.0524
_refine_ls_shift/su_max 0.000
_refine_ls_shift/su_mean 0.000
_refine_ls_structure_factor_coef Fsqd
_refine_ls_weighting_details 'calc w=1/[\s^2^(Fo^2^)+(0.0820P)^2^+0.0000P] where P=(Fo^2^+2Fc^2^)/3'
_refine_ls_weighting_scheme calc
_refine_ls_wR_factor_gt 0.1351
_refine_ls_wR_factor_ref 0.1370
_reflns_number_gt 8373
_reflns_number_total 11496
_reflns_threshold_expression >2sigma(I)
_cod_data_source_file ic401421h_si_002_3.cif
_cod_data_source_block 3
_cod_original_sg_symbol_H-M 'P 1 21/n 1 '
_cod_original_formula_sum 'C43 H51.50 Cl2 Co Ho N2 O11.25 P3 S6'
_cod_database_code 4336196

loop_
_symmetry_equiv_pos_as_xyz
'x, y, z'
'-x+1/2, y+1/2, -z+1/2'
'-x, -y, -z'
'x-1/2, -y-1/2, z-1/2'

loop_
_atom_site_label
_atom_site_type_symbol
_atom_site_fract_x
_atom_site_fract_y
_atom_site_fract_z
_atom_site_U_iso_or_equiv
_atom_site_adp_type
_atom_site_occupancy
_atom_site_symmetry_multiplicity
_atom_site_calc_flag
_atom_site_refinement_flags
Ho1 Ho 0.187067(18) 0.297380(12) 0.833193(13) 0.05357(10) Uani 1 1 d .
Co1 Co -0.06445(6) 0.29877(4) 0.89458(4) 0.0611(2) Uani 1 1 d .
C1 C -0.1706(4) 0.3543(4) 0.9146(4) 0.083(2) Uani 1 1 d .
H1 H -0.1705 0.4040 0.9169 0.100 Uiso 1 1 calc R
C2 C -0.1312(5) 0.3102(3) 0.9750(4) 0.0756(18) Uani 1 1 d .
H2 H -0.1028 0.3232 1.0237 0.091 Uiso 1 1 calc R
C3 C -0.1431(5) 0.2479(3) 0.9471(3) 0.0738(17) Uani 1 1 d .
H3 H -0.1273 0.2046 0.9718 0.089 Uiso 1 1 calc R
C4 C -0.1975(4) 0.2574(4) 0.8771(4) 0.0784(19) Uani 1 1 d .
H4 H -0.2196 0.2197 0.8448 0.094 Uiso 1 1 calc R
C5 C -0.2076(5) 0.3199(3) 0.8582(3) 0.0729(17) Uani 1 1 d .
H5 H -0.2413 0.3377 0.8122 0.088 Uiso 1 1 calc R
C6 C -0.0232(6) 0.0991(3) 0.8141(4) 0.089(2) Uani 1 1 d .
H6A H 0.0452 0.0959 0.8219 0.106 Uiso 1 1 calc R
H6B H -0.0516 0.1042 0.7644 0.106 Uiso 1 1 calc R
C7 C -0.0595(7) 0.0349(4) 0.8391(4) 0.120(3) Uani 1 1 d .
H7A H -0.0557 0.0389 0.8879 0.180 Uiso 1 1 calc R
H7B H -0.0215 -0.0028 0.8319 0.180 Uiso 1 1 calc R
H7C H -0.1245 0.0276 0.8133 0.180 Uiso 1 1 calc R
C8 C -0.1249(7) 0.2683(6) 0.6819(5) 0.125(3) Uani 1 1 d .
H8A H -0.1189 0.2353 0.6471 0.150 Uiso 1 1 calc R
H8B H -0.0709 0.2987 0.6887 0.150 Uiso 1 1 calc R
C9 C -0.2133(8) 0.3099(5) 0.6499(5) 0.135(4) Uani 1 1 d .
H9A H -0.2044 0.3351 0.6108 0.203 Uiso 1 1 calc R
H9B H -0.2245 0.3408 0.6842 0.203 Uiso 1 1 calc R
H9C H -0.2670 0.2802 0.6345 0.203 Uiso 1 1 calc R
C10 C -0.0943(5) 0.4596(4) 0.7407(4) 0.097(2) Uani 1 1 d .
H10A H -0.0577 0.4478 0.7082 0.117 Uiso 1 1 calc R
H10B H -0.0638 0.4980 0.7683 0.117 Uiso 1 1 calc R
C11 C -0.1907(5) 0.4775(4) 0.7024(4) 0.098(2) Uani 1 1 d .
H11A H -0.2288 0.4371 0.6925 0.147 Uiso 1 1 calc R
H11B H -0.1899 0.4993 0.6594 0.147 Uiso 1 1 calc R
H11C H -0.2171 0.5078 0.7301 0.147 Uiso 1 1 calc R
C12 C 0.0836(5) 0.4830(3) 0.9259(4) 0.083(2) Uani 1 1 d .
H12A H 0.1362 0.4521 0.9286 0.100 Uiso 1 1 calc R
H12B H 0.0848 0.4964 0.9731 0.100 Uiso 1 1 calc R
C13 C 0.0955(6) 0.5432(5) 0.8858(4) 0.102(2) Uani 1 1 d .
H13D H 0.0491 0.5425 0.8412 0.153 Uiso 1 1 calc R
H13E H 0.1581 0.5433 0.8790 0.153 Uiso 1 1 calc R
H13F H 0.0870 0.5833 0.9109 0.153 Uiso 1 1 calc R
C14 C 0.1179(6) 0.1624(4) 1.0081(4) 0.097(2) Uani 1 1 d .
H14A H 0.1860 0.1699 1.0188 0.117 Uiso 1 1 calc R
H14B H 0.0960 0.1483 0.9597 0.117 Uiso 1 1 calc R
C15 C 0.0987(8) 0.1085(4) 1.0529(4) 0.123(3) Uani 1 1 d .
H15A H 0.1230 0.0663 1.0409 0.185 Uiso 1 1 calc R
H15B H 0.0313 0.1047 1.0465 0.185 Uiso 1 1 calc R
H15C H 0.1291 0.1191 1.1009 0.185 Uiso 1 1 calc R
C16 C 0.1713(5) 0.3635(5) 1.0637(4) 0.108(3) Uani 1 1 d .
H16A H 0.2054 0.3823 1.0323 0.129 Uiso 1 1 calc R
H16B H 0.2041 0.3223 1.0832 0.129 Uiso 1 1 calc R
C17 C 0.1796(6) 0.4127(4) 1.1222(4) 0.113(3) Uani 1 1 d .
H17A H 0.1737 0.4582 1.1042 0.169 Uiso 1 1 calc R
H17B H 0.2404 0.4074 1.1556 0.169 Uiso 1 1 calc R
H17C H 0.1300 0.4042 1.1446 0.169 Uiso 1 1 calc R
C18 C 0.2942(4) 0.4235(3) 0.7610(3) 0.0653(15) Uani 1 1 d .
H18 H 0.3264 0.4647 0.7660 0.078 Uiso 1 1 calc R
C19 C 0.2674(4) 0.3933(3) 0.6907(3) 0.0614(14) Uani 1 1 d .
C20 C 0.2966(4) 0.4271(3) 0.6404(3) 0.0582(13) Uani 1 1 d .
H20 H 0.3293 0.4680 0.6509 0.070 Uiso 1 1 calc R
C21 C 0.2781(5) 0.4011(3) 0.5746(3) 0.0770(18) Uani 1 1 d .
C22 C 0.2303(4) 0.3413(3) 0.5592(4) 0.0754(17) Uani 1 1 d .
H22 H 0.2176 0.3235 0.5143 0.091 Uiso 1 1 calc R
C23 C 0.2010(5) 0.3075(3) 0.6095(3) 0.0707(16) Uani 1 1 d .
H23 H 0.1684 0.2666 0.5989 0.085 Uiso 1 1 calc R
C24 C 0.2196(4) 0.3335(3) 0.6752(3) 0.0730(17) Uani 1 1 d .
C25 C 0.3919(4) 0.2774(3) 0.9666(3) 0.0643(16) Uani 1 1 d .
H25 H 0.4425 0.2943 1.0017 0.077 Uiso 1 1 calc R
C26 C 0.3782(4) 0.2078(2) 0.9594(3) 0.0599(14) Uani 1 1 d .
C27 C 0.4374(5) 0.1704(3) 1.0130(4) 0.0795(19) Uani 1 1 d .
H27 H 0.4834 0.1928 1.0474 0.095 Uiso 1 1 calc R
C28 C 0.4293(6) 0.1016(3) 1.0162(4) 0.088(2) Uani 1 1 d .
C29 C 0.3672(4) 0.0699(3) 0.9641(3) 0.0734(17) Uani 1 1 d .
H29 H 0.3656 0.0228 0.9663 0.088 Uiso 1 1 calc R
C30 C 0.3054(5) 0.1002(3) 0.9073(4) 0.083(2) Uani 1 1 d .
H30 H 0.2623 0.0757 0.8728 0.100 Uiso 1 1 calc R
C31 C 0.3133(4) 0.1715(3) 0.9060(4) 0.0689(17) Uani 1 1 d .
C32 C 0.3146(4) 0.4305(2) 0.8812(3) 0.0539(13) Uani 1 1 d .
C33 C 0.3210(4) 0.5003(2) 0.8867(3) 0.0568(13) Uani 1 1 d .
H33 H 0.3031 0.5285 0.8479 0.068 Uiso 1 1 calc R
C34 C 0.3569(4) 0.5266(2) 0.9562(3) 0.0515(12) Uani 1 1 d .
C35 C 0.3831(3) 0.4834(2) 1.0132(3) 0.0505(12) Uani 1 1 d .
C36 C 0.3790(4) 0.4146(2) 1.0049(3) 0.0549(13) Uani 1 1 d .
H36 H 0.3997 0.3855 1.0427 0.066 Uiso 1 1 calc R
C37 C 0.3422(3) 0.3896(3) 0.9365(3) 0.0570(14) Uani 1 1 d .
C38 C 0.4049(3) 0.6020(2) 1.0644(2) 0.0464(11) Uani 1 1 d .
C39 C 0.4226(4) 0.6523(2) 1.1073(3) 0.0524(12) Uani 1 1 d .
C40 C 0.4306(5) 0.7686(3) 1.1650(3) 0.0625(15) Uani 1 1 d .
C41 C 0.4548(5) 0.7282(3) 1.2163(4) 0.0747(18) Uani 1 1 d .
C42 C 0.4804(6) 0.8828(4) 1.1421(5) 0.107(3) Uani 1 1 d .
H42A H 0.5218 0.9132 1.1741 0.161 Uiso 1 1 calc R
H42B H 0.4488 0.9070 1.1004 0.161 Uiso 1 1 calc R
H42C H 0.5171 0.8464 1.1305 0.161 Uiso 1 1 calc R
C43 C 0.5290(7) 0.6943(4) 1.3529(3) 0.104(3) Uani 1 1 d .
H43A H 0.5143 0.6951 1.3972 0.157 Uiso 1 1 calc R
H43B H 0.5955 0.7030 1.3598 0.157 Uiso 1 1 calc R
H43C H 0.5135 0.6505 1.3317 0.157 Uiso 1 1 calc R
Cl1 Cl 0.31586(13) 0.44449(8) 0.51153(9) 0.0806(4) Uani 1 1 d .
Cl2 Cl 0.50724(14) 0.06093(8) 1.08712(10) 0.0881(5) Uani 1 1 d .
N1 N 0.2776(3) 0.3983(2) 0.8160(3) 0.0610(12) Uani 1 1 d .
N2 N 0.3337(3) 0.3200(2) 0.9240(2) 0.0567(11) Uani 1 1 d .
O1 O -0.0446(3) 0.1561(2) 0.8490(2) 0.0756(11) Uani 1 1 d .
O2 O -0.1136(4) 0.2301(3) 0.7496(2) 0.0901(14) Uani 1 1 d .
O3 O 0.0587(3) 0.2342(2) 0.8027(2) 0.0715(11) Uani 1 1 d .
O4 O -0.0969(3) 0.4056(2) 0.7835(2) 0.0772(12) Uani 1 1 d .
O5 O -0.0043(3) 0.4488(2) 0.8944(2) 0.0714(11) Uani 1 1 d .
O6 O 0.0760(3) 0.3761(2) 0.8289(2) 0.0671(10) Uani 1 1 d .
O7 O 0.0744(3) 0.22162(19) 1.0166(2) 0.0652(10) Uani 1 1 d .
O8 O 0.0809(3) 0.3454(2) 1.0237(2) 0.0739(11) Uani 1 1 d .
O9 O 0.1516(3) 0.28737(19) 0.9379(2) 0.0646(10) Uani 1 1 d .
O10 O 0.1922(3) 0.29869(19) 0.7238(2) 0.0687(11) Uani 1 1 d .
O11 O 0.2609(3) 0.20091(19) 0.8508(3) 0.0756(12) Uani 1 1 d .
O1W O 0.2083(13) 0.1301(7) 0.7151(9) 0.078(5) Uani 0.25 1 d P
H1X H 0.1876 0.1422 0.6732 0.094 Uiso 0.25 1 d PR
H1Y H 0.2641 0.1432 0.7303 0.094 Uiso 0.25 1 d PR
P1 P -0.03416(12) 0.22828(8) 0.82096(9) 0.0664(4) Uani 1 1 d .
P2 P -0.01294(11) 0.38356(8) 0.84785(9) 0.0671(4) Uani 1 1 d .
P3 P 0.06877(12) 0.28641(7) 0.96616(8) 0.0617(4) Uani 1 1 d .
S1 S 0.36517(10) 0.61160(6) 0.97500(7) 0.0565(3) Uani 1 1 d .
S2 S 0.42450(11) 0.51994(7) 1.09545(7) 0.0606(4) Uani 1 1 d .
S3 S 0.40873(10) 0.73663(7) 1.08292(7) 0.0572(3) Uani 1 1 d .
S4 S 0.46319(12) 0.64310(7) 1.19897(7) 0.0657(4) Uani 1 1 d .
S5 S 0.40660(13) 0.85403(8) 1.17614(9) 0.0771(4) Uani 1 1 d .
S6 S 0.47151(18) 0.74828(10) 1.30567(9) 0.0989(7) Uani 1 1 d .

loop_
_atom_site_aniso_label
_atom_site_aniso_U_11
_atom_site_aniso_U_22
_atom_site_aniso_U_33
_atom_site_aniso_U_23
_atom_site_aniso_U_13
_atom_site_aniso_U_12
Ho1 0.05274(16) 0.05658(16) 0.05780(16) -0.01701(11) 0.02591(11) -0.01955(11)
Co1 0.0503(4) 0.0649(4) 0.0713(5) 0.0075(4) 0.0221(4) -0.0064(3)
C1 0.029(3) 0.088(5) 0.130(6) 0.003(4) 0.016(3) 0.004(3)
C2 0.059(4) 0.088(5) 0.083(4) -0.011(4) 0.024(3) 0.002(3)
C3 0.070(4) 0.068(4) 0.083(4) 0.007(3) 0.022(3) -0.006(3)
C4 0.047(3) 0.087(5) 0.098(5) 0.018(4) 0.013(3) -0.016(3)
C5 0.061(4) 0.085(4) 0.071(4) 0.023(4) 0.014(3) -0.003(3)
C6 0.101(6) 0.076(4) 0.091(5) -0.027(4) 0.029(4) -0.019(4)
C7 0.175(10) 0.101(6) 0.077(5) -0.011(4) 0.022(5) -0.046(6)
C8 0.119(8) 0.146(8) 0.102(7) 0.005(6) 0.014(6) 0.006(7)
C9 0.136(9) 0.123(8) 0.116(7) -0.033(6) -0.022(6) 0.000(6)
C10 0.080(5) 0.103(6) 0.096(5) 0.014(5) 0.002(4) -0.011(4)
C11 0.090(6) 0.096(5) 0.095(5) 0.021(4) 0.002(4) -0.023(4)
C12 0.078(4) 0.062(4) 0.097(5) -0.024(4) 0.002(4) 0.024(3)
C13 0.074(5) 0.133(7) 0.095(5) 0.006(5) 0.015(4) -0.001(5)
C14 0.128(7) 0.081(5) 0.111(6) -0.017(4) 0.080(5) -0.008(4)
C15 0.205(11) 0.064(4) 0.099(6) -0.003(4) 0.039(6) 0.015(6)
C16 0.065(5) 0.176(9) 0.079(5) -0.026(5) 0.015(4) -0.006(5)
C17 0.095(6) 0.108(6) 0.126(7) -0.030(5) 0.013(5) -0.038(5)
C18 0.065(4) 0.061(3) 0.073(4) -0.024(3) 0.023(3) -0.017(3)
C19 0.062(3) 0.051(3) 0.085(4) -0.014(3) 0.045(3) 0.002(2)
C20 0.051(3) 0.054(3) 0.069(3) 0.009(3) 0.015(3) -0.012(2)
C21 0.064(4) 0.084(4) 0.076(4) -0.006(3) 0.005(3) -0.021(3)
C22 0.062(4) 0.062(4) 0.107(5) 0.002(4) 0.030(4) 0.003(3)
C23 0.071(4) 0.066(4) 0.079(4) -0.024(3) 0.026(3) -0.005(3)
C24 0.062(4) 0.079(4) 0.088(4) -0.015(4) 0.036(3) -0.008(3)
C25 0.044(3) 0.057(3) 0.089(4) -0.025(3) 0.011(3) -0.010(2)
C26 0.062(3) 0.042(3) 0.085(4) -0.007(3) 0.036(3) 0.000(2)
C27 0.099(5) 0.042(3) 0.113(5) -0.001(3) 0.055(4) 0.011(3)
C28 0.106(6) 0.059(4) 0.100(5) -0.021(4) 0.031(4) 0.009(4)
C29 0.063(4) 0.080(4) 0.088(4) -0.019(4) 0.038(3) -0.019(3)
C30 0.071(4) 0.061(4) 0.108(5) -0.037(4) 0.006(4) 0.007(3)
C31 0.051(3) 0.063(4) 0.098(5) -0.032(4) 0.029(3) -0.005(3)
C32 0.048(3) 0.048(3) 0.074(3) -0.009(3) 0.032(3) -0.012(2)
C33 0.068(4) 0.038(2) 0.068(3) -0.002(2) 0.023(3) -0.001(2)
C34 0.051(3) 0.035(2) 0.072(3) -0.010(2) 0.022(2) -0.013(2)
C35 0.041(3) 0.051(3) 0.062(3) -0.013(2) 0.017(2) -0.012(2)
C36 0.053(3) 0.033(2) 0.078(4) 0.010(2) 0.016(3) -0.007(2)
C37 0.032(2) 0.055(3) 0.090(4) -0.010(3) 0.028(3) -0.007(2)
C38 0.044(3) 0.040(2) 0.057(3) 0.001(2) 0.017(2) 0.001(2)
C39 0.054(3) 0.043(3) 0.056(3) -0.006(2) 0.007(2) 0.002(2)
C40 0.091(4) 0.042(3) 0.057(3) -0.006(3) 0.024(3) -0.008(3)
C41 0.099(5) 0.050(3) 0.084(4) -0.001(3) 0.038(4) 0.021(3)
C42 0.129(7) 0.084(5) 0.139(7) -0.055(5) 0.087(6) -0.032(5)
C43 0.134(7) 0.102(6) 0.058(4) -0.023(4) -0.007(4) 0.031(5)
Cl1 0.0890(12) 0.0752(10) 0.0782(10) -0.0016(8) 0.0232(8) -0.0085(8)
Cl2 0.1013(13) 0.0629(9) 0.1053(12) 0.0195(9) 0.0368(10) 0.0196(8)
N1 0.044(2) 0.054(2) 0.077(3) -0.017(2) 0.002(2) -0.020(2)
N2 0.061(3) 0.051(2) 0.062(3) -0.013(2) 0.023(2) -0.014(2)
O1 0.073(3) 0.066(2) 0.092(3) -0.005(2) 0.030(2) -0.017(2)
O2 0.088(3) 0.104(3) 0.078(3) -0.012(3) 0.022(2) -0.032(3)
O3 0.066(3) 0.060(2) 0.090(3) -0.022(2) 0.022(2) -0.024(2)
O4 0.065(3) 0.079(3) 0.091(3) 0.024(2) 0.027(2) 0.021(2)
O5 0.060(2) 0.065(2) 0.093(3) 0.012(2) 0.027(2) -0.0024(19)
O6 0.055(2) 0.080(3) 0.068(2) -0.004(2) 0.0190(18) -0.0041(19)
O7 0.069(3) 0.067(2) 0.060(2) 0.0012(19) 0.0183(19) -0.0045(19)
O8 0.067(3) 0.087(3) 0.067(2) -0.011(2) 0.016(2) -0.003(2)
O9 0.054(2) 0.083(3) 0.059(2) 0.0054(19) 0.0196(18) 0.0091(18)
O10 0.086(3) 0.072(2) 0.056(2) -0.0230(19) 0.034(2) -0.021(2)
O11 0.068(3) 0.059(2) 0.102(3) -0.033(2) 0.028(3) -0.020(2)
O1W 0.095(13) 0.040(7) 0.083(11) -0.019(8) -0.006(9) -0.008(8)
P1 0.0614(9) 0.0676(9) 0.0721(10) -0.0023(8) 0.0210(7) -0.0226(7)
P2 0.0526(9) 0.0714(10) 0.0791(10) 0.0121(8) 0.0210(7) -0.0072(7)
P3 0.0595(9) 0.0657(9) 0.0641(9) 0.0071(7) 0.0238(7) 0.0058(7)
S1 0.0617(8) 0.0450(7) 0.0638(8) -0.0028(6) 0.0186(6) -0.0073(6)
S2 0.0699(9) 0.0484(7) 0.0594(8) 0.0017(6) 0.0103(7) -0.0023(6)
S3 0.0601(8) 0.0479(7) 0.0659(8) 0.0005(6) 0.0208(6) -0.0068(6)
S4 0.0808(10) 0.0539(8) 0.0580(8) 0.0021(6) 0.0112(7) 0.0001(7)
S5 0.0839(12) 0.0567(8) 0.0908(11) -0.0015(8) 0.0238(9) -0.0042(8)
S6 0.1435(19) 0.0824(12) 0.0638(10) -0.0070(9) 0.0156(11) 0.0169(12)

loop_
_atom_type_symbol
_atom_type_description
_atom_type_scat_dispersion_real
_atom_type_scat_dispersion_imag
_atom_type_scat_source
C C 0.0033 0.0016 'International Tables Vol C Tables 4.2.6.8 and 6.1.1.4'
H H 0.0000 0.0000 'International Tables Vol C Tables 4.2.6.8 and 6.1.1.4'
N N 0.0061 0.0033 'International Tables Vol C Tables 4.2.6.8 and 6.1.1.4'
O O 0.0106 0.0060 'International Tables Vol C Tables 4.2.6.8 and 6.1.1.4'
P P 0.1023 0.0942 'International Tables Vol C Tables 4.2.6.8 and 6.1.1.4'
S S 0.1246 0.1234 'International Tables Vol C Tables 4.2.6.8 and 6.1.1.4'
Cl Cl 0.1484 0.1585 'International Tables Vol C Tables 4.2.6.8 and 6.1.1.4'
Co Co 0.3494 0.9721 'International Tables Vol C Tables 4.2.6.8 and 6.1.1.4'
Ho Ho -0.2175 4.6783 'International Tables Vol C Tables 4.2.6.8 and 6.1.1.4'

loop_
_geom_angle_atom_site_label_1
_geom_angle_atom_site_label_2
_geom_angle_atom_site_label_3
_geom_angle
O11 Ho1 O3 84.15(15)
O11 Ho1 O10 91.30(17)
O3 Ho1 O10 89.24(15)
O11 Ho1 O6 160.35(16)
O3 Ho1 O6 79.96(15)
O10 Ho1 O6 99.91(15)
O11 Ho1 O9 90.09(16)
O3 Ho1 O9 79.46(15)
O10 Ho1 O9 168.41(15)
O6 Ho1 O9 75.76(14)
O11 Ho1 N2 75.01(16)
O3 Ho1 N2 145.21(16)
O10 Ho1 N2 118.30(16)
O6 Ho1 N2 112.65(14)
O9 Ho1 N2 73.14(15)
O11 Ho1 N1 117.95(16)
O3 Ho1 N1 150.47(16)
O10 Ho1 N1 72.01(15)
O6 Ho1 N1 81.08(15)
O9 Ho1 N1 117.22(15)
N2 Ho1 N1 63.80(15)
C3 Co1 C1 66.1(3)
C3 Co1 C4 40.8(3)
C1 Co1 C4 60.4(3)
C3 Co1 C5 67.5(3)
C1 Co1 C5 37.0(3)
C4 Co1 C5 36.4(3)
C3 Co1 P3 98.32(19)
C1 Co1 P3 123.4(2)
C4 Co1 P3 137.28(19)
C5 Co1 P3 158.6(2)
C3 Co1 C2 38.0(2)
C1 Co1 C2 41.8(3)
C4 Co1 C2 63.7(3)
C5 Co1 C2 67.1(3)
P3 Co1 C2 91.8(2)
C3 Co1 P2 158.1(2)
C1 Co1 P2 92.3(2)
C4 Co1 P2 131.59(19)
C5 Co1 P2 97.55(18)
P3 Co1 P2 90.88(7)
C2 Co1 P2 122.41(19)
C3 Co1 P1 106.3(2)
C1 Co1 P1 142.5(2)
C4 Co1 P1 89.3(2)
C5 Co1 P1 105.4(2)
P3 Co1 P1 93.69(7)
C2 Co1 P1 144.29(19)
P2 Co1 P1 92.77(7)
C5 C1 C2 112.1(6)
C5 C1 Co1 73.2(4)
C2 C1 Co1 71.8(4)
C5 C1 H1 123.9
C2 C1 H1 123.9
Co1 C1 H1 123.9
C3 C2 C1 103.1(6)
C3 C2 Co1 67.8(4)
C1 C2 Co1 66.5(4)
C3 C2 H2 128.5
C1 C2 H2 128.5
Co1 C2 H2 128.5
C2 C3 C4 105.1(6)
C2 C3 Co1 74.3(4)
C4 C3 Co1 70.9(4)
C2 C3 H3 127.1
C4 C3 H3 127.1
Co1 C3 H3 127.1
C5 C4 C3 113.9(7)
C5 C4 Co1 72.4(4)
C3 C4 Co1 68.3(4)
C5 C4 H4 122.9
C3 C4 H4 122.9
Co1 C4 H4 122.9
C4 C5 C1 105.1(6)
C4 C5 Co1 71.2(4)
C1 C5 Co1 69.8(4)
C4 C5 H5 127.4
C1 C5 H5 127.4
Co1 C5 H5 127.4
O1 C6 C7 111.5(6)
O1 C6 H6A 109.3
C7 C6 H6A 109.3
O1 C6 H6B 109.3
C7 C6 H6B 109.3
H6A C6 H6B 108.0
C6 C7 H7A 109.5
C6 C7 H7B 109.5
H7A C7 H7B 109.5
C6 C7 H7C 109.5
H7A C7 H7C 109.5
H7B C7 H7C 109.5
O2 C8 C9 121.3(9)
O2 C8 H8A 107.0
C9 C8 H8A 107.0
O2 C8 H8B 107.0
C9 C8 H8B 107.0
H8A C8 H8B 106.7
C8 C9 H9A 109.5
C8 C9 H9B 109.5
H9A C9 H9B 109.5
C8 C9 H9C 109.5
H9A C9 H9C 109.5
H9B C9 H9C 109.5
O4 C10 C11 109.2(6)
O4 C10 H10A 109.8
C11 C10 H10A 109.8
O4 C10 H10B 109.8
C11 C10 H10B 109.8
H10A C10 H10B 108.3
C10 C11 H11A 109.5
C10 C11 H11B 109.5
H11A C11 H11B 109.5
C10 C11 H11C 109.5
H11A C11 H11C 109.5
H11B C11 H11C 109.5
O5 C12 C13 111.4(5)
O5 C12 H12A 109.3
C13 C12 H12A 109.3
O5 C12 H12B 109.3
C13 C12 H12B 109.3
H12A C12 H12B 108.0
C12 C13 H13D 109.5
C12 C13 H13E 109.5
H13D C13 H13E 109.5
C12 C13 H13F 109.5
H13D C13 H13F 109.5
H13E C13 H13F 109.5
O7 C14 C15 111.9(6)
O7 C14 H14A 109.2
C15 C14 H14A 109.2
O7 C14 H14B 109.2
C15 C14 H14B 109.2
H14A C14 H14B 107.9
C14 C15 H15A 109.5
C14 C15 H15B 109.5
H15A C15 H15B 109.5
C14 C15 H15C 109.5
H15A C15 H15C 109.5
H15B C15 H15C 109.5
O8 C16 C17 118.5(7)
O8 C16 H16A 107.7
C17 C16 H16A 107.7
O8 C16 H16B 107.7
C17 C16 H16B 107.7
H16A C16 H16B 107.1
C16 C17 H17A 109.5
C16 C17 H17B 109.5
H17A C17 H17B 109.5
C16 C17 H17C 109.5
H17A C17 H17C 109.5
H17B C17 H17C 109.5
N1 C18 C19 126.2(5)
N1 C18 H18 116.9
C19 C18 H18 116.9
C20 C19 C24 120.0(5)
C20 C19 C18 116.4(5)
C24 C19 C18 123.6(5)
C19 C20 C21 120.0(5)
C19 C20 H20 120.0
C21 C20 H20 120.0
C22 C21 C20 120.0(6)
C22 C21 Cl1 120.6(5)
C20 C21 Cl1 119.4(5)
C21 C22 C23 120.0(7)
C21 C22 H22 120.0
C23 C22 H22 120.0
C22 C23 C24 120.0(6)
C22 C23 H23 120.0
C24 C23 H23 120.0
O10 C24 C23 118.7(6)
O10 C24 C19 121.2(6)
C23 C24 C19 120.0(6)
N2 C25 C26 120.7(5)
N2 C25 H25 119.7
C26 C25 H25 119.7
C25 C26 C27 113.6(6)
C25 C26 C31 128.8(6)
C27 C26 C31 117.5(5)
C28 C27 C26 121.2(7)
C28 C27 H27 119.4
C26 C27 H27 119.4
C29 C28 C27 118.5(7)
C29 C28 Cl2 124.8(5)
C27 C28 Cl2 116.6(6)
C28 C29 C30 126.4(6)
C28 C29 H29 116.8
C30 C29 H29 116.8
C29 C30 C31 114.0(6)
C29 C30 H30 123.0
C31 C30 H30 123.0
O11 C31 C30 115.4(6)
O11 C31 C26 122.3(5)
C30 C31 C26 122.2(7)
C37 C32 C33 122.5(5)
C37 C32 N1 116.2(4)
C33 C32 N1 121.4(5)
C32 C33 C34 115.8(5)
C32 C33 H33 122.1
C34 C33 H33 122.1
C35 C34 C33 120.9(4)
C35 C34 S1 115.7(4)
C33 C34 S1 123.3(4)
C36 C35 C34 121.1(5)
C36 C35 S2 121.2(4)
C34 C35 S2 117.7(4)
C35 C36 C37 117.2(5)
C35 C36 H36 121.4
C37 C36 H36 121.4
C32 C37 N2 117.1(5)
C32 C37 C36 122.4(5)
N2 C37 C36 120.5(5)
C39 C38 S1 123.3(4)
C39 C38 S2 120.0(4)
S1 C38 S2 116.7(3)
C38 C39 S3 124.6(4)
C38 C39 S4 123.7(4)
S3 C39 S4 111.7(3)
C41 C40 S3 118.7(4)
C41 C40 S5 121.8(4)
S3 C40 S5 119.1(3)
C40 C41 S4 118.0(5)
C40 C41 S6 126.9(5)
S4 C41 S6 114.8(4)
S5 C42 H42A 109.5
S5 C42 H42B 109.5
H42A C42 H42B 109.5
S5 C42 H42C 109.5
H42A C42 H42C 109.5
H42B C42 H42C 109.5
S6 C43 H43A 109.5
S6 C43 H43B 109.5
H43A C43 H43B 109.5
S6 C43 H43C 109.5
H43A C43 H43C 109.5
H43B C43 H43C 109.5
C18 N1 C32 119.7(4)
C18 N1 Ho1 131.5(3)
C32 N1 Ho1 108.8(3)
C25 N2 C37 119.9(5)
C25 N2 Ho1 129.8(3)
C37 N2 Ho1 109.3(3)
C6 O1 P1 120.2(4)
C8 O2 P1 133.8(5)
P1 O3 Ho1 137.5(2)
C10 O4 P2 125.0(4)
C12 O5 P2 124.2(4)
P2 O6 Ho1 138.8(3)
C14 O7 P3 123.2(4)
C16 O8 P3 119.9(5)
P3 O9 Ho1 139.8(2)
C24 O10 Ho1 145.2(4)
C31 O11 Ho1 133.3(4)
H1X O1W H1Y 109.1
O3 P1 O1 109.9(3)
O3 P1 O2 106.0(3)
O1 P1 O2 103.0(3)
O3 P1 Co1 118.69(17)
O1 P1 Co1 106.90(18)
O2 P1 Co1 111.3(2)
O6 P2 O5 107.5(2)
O6 P2 O4 111.8(2)
O5 P2 O4 100.1(2)
O6 P2 Co1 118.35(18)
O5 P2 Co1 111.37(16)
O4 P2 Co1 106.25(18)
O9 P3 O8 108.7(2)
O9 P3 O7 109.9(2)
O8 P3 O7 98.7(2)
O9 P3 Co1 116.72(18)
O8 P3 Co1 107.72(17)
O7 P3 Co1 113.44(17)
C34 S1 C38 95.8(2)
C38 S2 C35 93.9(2)
C40 S3 C39 96.3(3)
C41 S4 C39 94.8(3)
C42 S5 C40 96.5(4)
C43 S6 C41 111.7(3)

loop_
_geom_bond_atom_site_label_1
_geom_bond_atom_site_label_2
_geom_bond_distance
Ho1 O11 2.212(5)
Ho1 O3 2.242(4)
Ho1 O10 2.242(4)
Ho1 O6 2.275(4)
Ho1 O9 2.331(4)
Ho1 N2 2.493(5)
Ho1 N1 2.513(4)
Co1 C3 2.056(7)
Co1 C1 2.064(6)
Co1 C4 2.091(6)
Co1 C5 2.105(7)
Co1 P3 2.1366(19)
Co1 C2 2.138(7)
Co1 P2 2.1881(17)
Co1 P1 2.193(2)
C1 C5 1.325(10)
C1 C2 1.499(10)
C1 H1 1.0000
C2 C3 1.367(9)
C2 H2 1.0000
C3 C4 1.446(9)
C3 H3 1.0000
C4 C5 1.310(9)
C4 H4 1.0000
C5 H5 1.0000
C6 O1 1.428(8)
C6 C7 1.537(10)
C6 H6A 0.9900
C6 H6B 0.9900
C7 H7A 0.9800
C7 H7B 0.9800
C7 H7C 0.9800
C8 O2 1.542(10)
C8 C9 1.550(14)
C8 H8A 0.9900
C8 H8B 0.9900
C9 H9A 0.9800
C9 H9B 0.9800
C9 H9C 0.9800
C10 O4 1.398(8)
C10 C11 1.482(10)
C10 H10A 0.9900
C10 H10B 0.9900
C11 H11A 0.9800
C11 H11B 0.9800
C11 H11C 0.9800
C12 O5 1.467(8)
C12 C13 1.496(10)
C12 H12A 0.9900
C12 H12B 0.9900
C13 H13D 0.9800
C13 H13E 0.9800
C13 H13F 0.9800
C14 O7 1.389(8)
C14 C15 1.493(10)
C14 H14A 0.9900
C14 H14B 0.9900
C15 H15A 0.9800
C15 H15B 0.9800
C15 H15C 0.9800
C16 O8 1.421(8)
C16 C17 1.526(11)
C16 H16A 0.9900
C16 H16B 0.9900
C17 H17A 0.9800
C17 H17B 0.9800
C17 H17C 0.9800
C18 N1 1.309(7)
C18 C19 1.502(8)
C18 H18 0.9500
C19 C20 1.390(7)
C19 C24 1.390(8)
C20 C21 1.390(8)
C20 H20 0.9500
C21 C22 1.390(8)
C21 Cl1 1.763(7)
C22 C23 1.390(9)
C22 H22 0.9500
C23 C24 1.390(9)
C23 H23 0.9500
C24 O10 1.358(7)
C25 N2 1.354(8)
C25 C26 1.417(7)
C25 H25 0.9500
C26 C27 1.418(10)
C26 C31 1.442(9)
C27 C28 1.393(9)
C27 H27 0.9500
C28 C29 1.362(9)
C28 Cl2 1.786(8)
C29 C30 1.406(10)
C29 H29 0.9500
C30 C31 1.440(9)
C30 H30 0.9500
C31 O11 1.321(8)
C32 C37 1.362(8)
C32 C33 1.410(7)
C32 N1 1.443(7)
C33 C34 1.466(7)
C33 H33 0.9500
C34 C35 1.415(7)
C34 S1 1.748(5)
C35 C36 1.394(7)
C35 S2 1.775(5)
C36 C37 1.439(8)
C36 H36 0.9500
C37 N2 1.423(7)
C38 C39 1.316(7)
C38 S1 1.761(5)
C38 S2 1.763(5)
C39 S3 1.763(5)
C39 S4 1.805(5)
C40 C41 1.293(8)
C40 S3 1.734(6)
C40 S5 1.782(6)
C41 S4 1.759(6)
C41 S6 1.809(7)
C42 S5 1.559(7)
C42 H42A 0.9800
C42 H42B 0.9800
C42 H42C 0.9800
C43 S6 1.547(7)
C43 H43A 0.9800
C43 H43B 0.9800
C43 H43C 0.9800
O1 P1 1.582(4)
O2 P1 1.606(5)
O3 P1 1.530(4)
O4 P2 1.610(5)
O5 P2 1.601(5)
O6 P2 1.483(4)
O7 P3 1.646(4)
O8 P3 1.640(4)
O9 P3 1.495(4)
O1W H1X 0.8597
O1W H1Y 0.8476

loop_
_geom_torsion_atom_site_label_1
_geom_torsion_atom_site_label_2
_geom_torsion_atom_site_label_3
_geom_torsion_atom_site_label_4
_geom_torsion
C3 Co1 C1 C5 -83.8(4)
C4 Co1 C1 C5 -38.3(4)
P3 Co1 C1 C5 -167.9(3)
C2 Co1 C1 C5 -120.9(6)
P2 Co1 C1 C5 99.5(4)
P1 Co1 C1 C5 2.0(6)
C3 Co1 C1 C2 37.1(4)
C4 Co1 C1 C2 82.6(4)
C5 Co1 C1 C2 120.9(6)
P3 Co1 C1 C2 -47.0(4)
P2 Co1 C1 C2 -139.5(4)
P1 Co1 C1 C2 122.9(4)
C5 C1 C2 C3 4.1(7)
Co1 C1 C2 C3 -58.3(4)
C5 C1 C2 Co1 62.4(5)
C1 Co1 C2 C3 116.4(6)
C4 Co1 C2 C3 42.3(4)
C5 Co1 C2 C3 82.3(4)
P3 Co1 C2 C3 -101.2(4)
P2 Co1 C2 C3 166.6(3)
P1 Co1 C2 C3 -2.4(6)
C3 Co1 C2 C1 -116.4(6)
C4 Co1 C2 C1 -74.1(4)
C5 Co1 C2 C1 -34.1(4)
P3 Co1 C2 C1 142.4(4)
P2 Co1 C2 C1 50.2(4)
P1 Co1 C2 C1 -118.8(4)
C1 C2 C3 C4 -7.2(7)
Co1 C2 C3 C4 -64.6(4)
C1 C2 C3 Co1 57.5(4)
C1 Co1 C3 C2 -40.8(4)
C4 Co1 C3 C2 -112.6(6)
C5 Co1 C3 C2 -81.2(4)
P3 Co1 C3 C2 82.2(4)
P2 Co1 C3 C2 -31.7(8)
P1 Co1 C3 C2 178.5(4)
C1 Co1 C3 C4 71.8(5)
C5 Co1 C3 C4 31.4(4)
P3 Co1 C3 C4 -165.2(4)
C2 Co1 C3 C4 112.6(6)
P2 Co1 C3 C4 80.9(7)
P1 Co1 C3 C4 -68.9(4)
C2 C3 C4 C5 9.2(8)
Co1 C3 C4 C5 -57.8(5)
C2 C3 C4 Co1 67.0(4)
C3 Co1 C4 C5 125.7(7)
C1 Co1 C4 C5 39.0(4)
P3 Co1 C4 C5 147.6(4)
C2 Co1 C4 C5 86.4(5)
P2 Co1 C4 C5 -24.7(6)
P1 Co1 C4 C5 -117.8(4)
C1 Co1 C4 C3 -86.7(5)
C5 Co1 C4 C3 -125.7(7)
P3 Co1 C4 C3 21.8(6)
C2 Co1 C4 C3 -39.3(4)
P2 Co1 C4 C3 -150.5(3)
P1 Co1 C4 C3 116.5(4)
C3 C4 C5 C1 -6.4(8)
Co1 C4 C5 C1 -62.0(5)
C3 C4 C5 Co1 55.6(5)
C2 C1 C5 C4 1.4(7)
Co1 C1 C5 C4 63.0(5)
C2 C1 C5 Co1 -61.6(4)
C3 Co1 C5 C4 -35.0(5)
C1 Co1 C5 C4 -114.7(6)
P3 Co1 C5 C4 -86.0(7)
C2 Co1 C5 C4 -76.3(5)
P2 Co1 C5 C4 161.6(4)
P1 Co1 C5 C4 66.6(4)
C3 Co1 C5 C1 79.6(5)
C4 Co1 C5 C1 114.7(6)
P3 Co1 C5 C1 28.7(8)
C2 Co1 C5 C1 38.3(4)
P2 Co1 C5 C1 -83.7(4)
P1 Co1 C5 C1 -178.7(4)
N1 C18 C19 C20 -176.7(6)
N1 C18 C19 C24 0.5(10)
C24 C19 C20 C21 0.0(9)
C18 C19 C20 C21 177.3(5)
C19 C20 C21 C22 0.0(9)
C19 C20 C21 Cl1 -179.9(5)
C20 C21 C22 C23 0.0(10)
Cl1 C21 C22 C23 179.9(5)
C21 C22 C23 C24 0.0(10)
C22 C23 C24 O10 -178.4(6)
C22 C23 C24 C19 0.0(10)
C20 C19 C24 O10 178.4(5)
C18 C19 C24 O10 1.3(10)
C20 C19 C24 C23 0.0(9)
C18 C19 C24 C23 -177.1(6)
N2 C25 C26 C27 -172.3(6)
N2 C25 C26 C31 7.6(10)
C25 C26 C27 C28 176.0(6)
C31 C26 C27 C28 -3.9(9)
C26 C27 C28 C29 4.4(10)
C26 C27 C28 Cl2 -179.2(5)
C27 C28 C29 C30 -3.4(11)
Cl2 C28 C29 C30 -179.5(6)
C28 C29 C30 C31 1.7(11)
C29 C30 C31 O11 175.3(6)
C29 C30 C31 C26 -1.1(9)
C25 C26 C31 O11 6.2(10)
C27 C26 C31 O11 -173.9(6)
C25 C26 C31 C30 -177.7(6)
C27 C26 C31 C30 2.2(9)
C37 C32 C33 C34 -1.6(8)
N1 C32 C33 C34 178.0(5)
C32 C33 C34 C35 0.0(7)
C32 C33 C34 S1 -176.8(4)
C33 C34 C35 C36 2.6(8)
S1 C34 C35 C36 179.7(4)
C33 C34 C35 S2 -179.3(4)
S1 C34 C35 S2 -2.2(5)
C34 C35 C36 C37 -3.4(7)
S2 C35 C36 C37 178.5(4)
C33 C32 C37 N2 -179.0(5)
N1 C32 C37 N2 1.3(6)
C33 C32 C37 C36 0.7(8)
N1 C32 C37 C36 -178.9(5)
C35 C36 C37 C32 1.9(7)
C35 C36 C37 N2 -178.4(5)
S1 C38 C39 S3 0.6(7)
S2 C38 C39 S3 178.5(3)
S1 C38 C39 S4 179.9(3)
S2 C38 C39 S4 -2.2(7)
S3 C40 C41 S4 -0.5(8)
S5 C40 C41 S4 172.5(4)
S3 C40 C41 S6 -174.3(4)
S5 C40 C41 S6 -1.4(10)
C19 C18 N1 C32 174.9(5)
C19 C18 N1 Ho1 -5.2(9)
C37 C32 N1 C18 -144.3(5)
C33 C32 N1 C18 36.1(8)
C37 C32 N1 Ho1 35.8(5)
C33 C32 N1 Ho1 -143.9(4)
O11 Ho1 N1 C18 87.1(5)
O3 Ho1 N1 C18 -47.5(7)
O10 Ho1 N1 C18 5.5(5)
O6 Ho1 N1 C18 -98.1(5)
O9 Ho1 N1 C18 -166.9(5)
N2 Ho1 N1 C18 141.1(6)
O11 Ho1 N1 C32 -92.9(4)
O3 Ho1 N1 C32 132.4(4)
O10 Ho1 N1 C32 -174.6(4)
O6 Ho1 N1 C32 81.9(3)
O9 Ho1 N1 C32 13.0(4)
N2 Ho1 N1 C32 -38.9(3)
C26 C25 N2 C37 173.2(5)
C26 C25 N2 Ho1 5.8(8)
C32 C37 N2 C25 151.9(5)
C36 C37 N2 C25 -27.8(7)
C32 C37 N2 Ho1 -38.3(5)
C36 C37 N2 Ho1 142.0(4)
O11 Ho1 N2 C25 -19.5(5)
O3 Ho1 N2 C25 35.7(6)
O10 Ho1 N2 C25 -102.7(5)
O6 Ho1 N2 C25 141.4(5)
O9 Ho1 N2 C25 75.3(5)
N1 Ho1 N2 C25 -151.7(5)
O11 Ho1 N2 C37 172.1(4)
O3 Ho1 N2 C37 -132.7(3)
O10 Ho1 N2 C37 88.8(3)
O6 Ho1 N2 C37 -27.1(4)
O9 Ho1 N2 C37 -93.2(3)
N1 Ho1 N2 C37 39.8(3)
C7 C6 O1 P1 -166.5(6)
C9 C8 O2 P1 -126.8(8)
O11 Ho1 O3 P1 127.7(4)
O10 Ho1 O3 P1 -140.9(4)
O6 Ho1 O3 P1 -40.7(4)
O9 Ho1 O3 P1 36.5(4)
N2 Ho1 O3 P1 74.8(5)
N1 Ho1 O3 P1 -91.5(5)
C11 C10 O4 P2 -162.0(5)
C13 C12 O5 P2 100.4(6)
O11 Ho1 O6 P2 3.7(7)
O3 Ho1 O6 P2 40.2(4)
O10 Ho1 O6 P2 127.6(4)
O9 Ho1 O6 P2 -41.4(4)
N2 Ho1 O6 P2 -105.9(4)
N1 Ho1 O6 P2 -162.6(4)
C15 C14 O7 P3 -170.1(6)
C17 C16 O8 P3 -173.0(6)
O11 Ho1 O9 P3 -123.0(4)
O3 Ho1 O9 P3 -39.0(4)
O10 Ho1 O9 P3 -26.1(10)
O6 Ho1 O9 P3 43.2(4)
N2 Ho1 O9 P3 162.7(4)
N1 Ho1 O9 P3 115.1(4)
C23 C24 O10 Ho1 -178.8(5)
C19 C24 O10 Ho1 2.8(11)
O11 Ho1 O10 C24 -123.9(7)
O3 Ho1 O10 C24 152.0(7)
O6 Ho1 O10 C24 72.3(7)
O9 Ho1 O10 C24 139.3(8)
N2 Ho1 O10 C24 -50.2(8)
N1 Ho1 O10 C24 -4.8(7)
C30 C31 O11 Ho1 145.6(5)
C26 C31 O11 Ho1 -38.0(9)
O3 Ho1 O11 C31 -115.9(6)
O10 Ho1 O11 C31 155.0(5)
O6 Ho1 O11 C31 -79.8(7)
O9 Ho1 O11 C31 -36.5(5)
N2 Ho1 O11 C31 36.0(5)
N1 Ho1 O11 C31 84.7(6)
Ho1 O3 P1 O1 -121.2(4)
Ho1 O3 P1 O2 128.1(4)
Ho1 O3 P1 Co1 2.2(5)
C6 O1 P1 O3 -45.9(6)
C6 O1 P1 O2 66.7(5)
C6 O1 P1 Co1 -175.9(5)
C8 O2 P1 O3 -36.8(8)
C8 O2 P1 O1 -152.3(7)
C8 O2 P1 Co1 93.5(7)
C3 Co1 P1 O3 -147.2(3)
C1 Co1 P1 O3 141.0(4)
C4 Co1 P1 O3 175.3(3)
C5 Co1 P1 O3 142.3(3)
P3 Co1 P1 O3 -47.4(2)
C2 Co1 P1 O3 -145.6(4)
P2 Co1 P1 O3 43.7(2)
C3 Co1 P1 O1 -22.3(3)
C1 Co1 P1 O1 -94.1(4)
C4 Co1 P1 O1 -59.8(3)
C5 Co1 P1 O1 -92.8(3)
P3 Co1 P1 O1 77.50(19)
C2 Co1 P1 O1 -20.7(4)
P2 Co1 P1 O1 168.55(19)
C3 Co1 P1 O2 89.5(3)
C1 Co1 P1 O2 17.7(4)
C4 Co1 P1 O2 51.9(3)
C5 Co1 P1 O2 19.0(3)
P3 Co1 P1 O2 -170.7(2)
C2 Co1 P1 O2 91.0(4)
P2 Co1 P1 O2 -79.7(2)
Ho1 O6 P2 O5 127.1(3)
Ho1 O6 P2 O4 -124.0(3)
Ho1 O6 P2 Co1 0.0(4)
C12 O5 P2 O6 -14.2(5)
C12 O5 P2 O4 -131.0(5)
C12 O5 P2 Co1 117.0(4)
C10 O4 P2 O6 -51.7(6)
C10 O4 P2 O5 61.8(6)
C10 O4 P2 Co1 177.8(5)
C3 Co1 P2 O6 164.4(5)
C1 Co1 P2 O6 172.7(3)
C4 Co1 P2 O6 -136.0(3)
C5 Co1 P2 O6 -150.5(3)
P3 Co1 P2 O6 49.2(2)
C2 Co1 P2 O6 141.9(3)
P1 Co1 P2 O6 -44.5(2)
C3 Co1 P2 O5 39.1(6)
C1 Co1 P2 O5 47.4(3)
C4 Co1 P2 O5 98.7(3)
C5 Co1 P2 O5 84.2(3)
P3 Co1 P2 O5 -76.06(18)
C2 Co1 P2 O5 16.6(3)
P1 Co1 P2 O5 -169.80(18)
C3 Co1 P2 O4 -68.9(6)
C1 Co1 P2 O4 -60.6(3)
C4 Co1 P2 O4 -9.3(4)
C5 Co1 P2 O4 -23.8(3)
P3 Co1 P2 O4 175.88(19)
C2 Co1 P2 O4 -91.4(3)
P1 Co1 P2 O4 82.15(19)
Ho1 O9 P3 O8 -123.0(4)
Ho1 O9 P3 O7 129.9(3)
Ho1 O9 P3 Co1 -1.1(4)
C16 O8 P3 O9 -31.9(6)
C16 O8 P3 O7 82.7(6)
C16 O8 P3 Co1 -159.2(5)
C14 O7 P3 O9 -29.4(6)
C14 O7 P3 O8 -142.9(6)
C14 O7 P3 Co1 103.3(6)
C3 Co1 P3 O9 152.6(3)
C1 Co1 P3 O9 -140.6(3)
C4 Co1 P3 O9 138.4(4)
C5 Co1 P3 O9 -160.9(5)
C2 Co1 P3 O9 -169.8(3)
P2 Co1 P3 O9 -47.3(2)
P1 Co1 P3 O9 45.5(2)
C3 Co1 P3 O8 -84.9(3)
C1 Co1 P3 O8 -18.2(3)
C4 Co1 P3 O8 -99.1(4)
C5 Co1 P3 O8 -38.4(6)
C2 Co1 P3 O8 -47.3(3)
P2 Co1 P3 O8 75.15(18)
P1 Co1 P3 O8 167.99(18)
C3 Co1 P3 O7 23.3(3)
C1 Co1 P3 O7 90.0(3)
C4 Co1 P3 O7 9.1(4)
C5 Co1 P3 O7 69.8(6)
C2 Co1 P3 O7 60.9(3)
P2 Co1 P3 O7 -176.64(18)
P1 Co1 P3 O7 -83.81(18)
C35 C34 S1 C38 -0.5(4)
C33 C34 S1 C38 176.5(4)
C39 C38 S1 C34 -179.0(5)
S2 C38 S1 C34 3.1(3)
C39 C38 S2 C35 178.0(4)
S1 C38 S2 C35 -3.9(3)
C36 C35 S2 C38 -178.2(4)
C34 C35 S2 C38 3.6(4)
C41 C40 S3 C39 4.4(6)
S5 C40 S3 C39 -168.7(4)
C38 C39 S3 C40 172.9(5)
S4 C39 S3 C40 -6.4(4)
C40 C41 S4 C39 -3.6(7)
S6 C41 S4 C39 170.9(4)
C38 C39 S4 C41 -173.2(5)
S3 C39 S4 C41 6.2(4)
C41 C40 S5 C42 122.3(7)
S3 C40 S5 C42 -64.7(5)
C40 C41 S6 C43 -162.2(8)
S4 C41 S6 C43 23.8(7)
